data_4070108
loop_
_publ_author_name
'Brusey, Sarah A.'
'Banide, Emilie V.'
'D\"orrich, Steffen'
'O&#x2019;Donohue, Paul'
'Ortin, Yannick'
'M\"uller-Bunz, Helge'
'Long, Conor'
'Evans, Paul'
'McGlinchey, Michael J.'

_publ_section_title
;
 X-ray Crystallographic and NMR Spectroscopic Study of
 (\h2-Alkene)(\m-alkyne)pentacarbonyldicobalt Complexes: Arrested
 Pauson&#x2212;Khand Reaction Intermediates
;
_journal_issue 21
_journal_name_full Organometallics
_journal_page_first 6308
_journal_paper_doi 10.1021/om900615m
_journal_volume 28
_journal_year 2009
_chemical_formula_moiety '4 (C23 H12 O7 Co2), C H2 Cl2'
_chemical_formula_sum 'C93 H50 Cl2 Co8 O28'
_chemical_formula_weight 2157.67
_chemical_name_systematic
; 
 ? 
;
_space_group_IT_number 2
_symmetry_cell_setting triclinic
_symmetry_space_group_name_Hall '-P 1'
_symmetry_space_group_name_H-M 'P -1'
_atom_sites_solution_hydrogens mixed
_atom_sites_solution_primary direct
_atom_sites_solution_secondary difmap
_audit_creation_method SHELXL-97
_cell_angle_alpha 75.448(1)
_cell_angle_beta 87.776(1)
_cell_angle_gamma 77.788(1)
_cell_formula_units_Z 1
_cell_length_a 9.8943(7)
_cell_length_b 11.1286(8)
_cell_length_c 20.5053(15)
_cell_measurement_reflns_used 7776
_cell_measurement_temperature 100(2)
_cell_measurement_theta_max 28.22
_cell_measurement_theta_min 2.33
_cell_volume 2135.7(3)
_computing_cell_refinement 'Bruker SAINT'
_computing_data_collection 'Bruker SMART'
_computing_data_reduction 'Bruker SAINT'
_computing_molecular_graphics 'Bruker SHELXTL'
_computing_publication_material 'Bruker SHELXTL'
_computing_structure_refinement 'SHELXL-97 (Sheldrick, 1997)'
_computing_structure_solution 'SHELXS-97 (Sheldrick, 1990)'
_diffrn_ambient_temperature 100(2)
_diffrn_detector_area_resol_mean 8.366
_diffrn_measured_fraction_theta_full 0.990
_diffrn_measured_fraction_theta_max 0.990
_diffrn_measurement_device_type 'CCD area detector'
_diffrn_measurement_method '\f and \w scans'
_diffrn_radiation_monochromator graphite
_diffrn_radiation_source 'sealed tube'
_diffrn_radiation_type MoK\a
_diffrn_radiation_wavelength 0.71073
_diffrn_reflns_av_R_equivalents 0.0208
_diffrn_reflns_av_sigmaI/netI 0.0333
_diffrn_reflns_limit_h_max 13
_diffrn_reflns_limit_h_min -13
_diffrn_reflns_limit_k_max 14
_diffrn_reflns_limit_k_min -14
_diffrn_reflns_limit_l_max 27
_diffrn_reflns_limit_l_min -26
_diffrn_reflns_number 21896
_diffrn_reflns_theta_full 28.29
_diffrn_reflns_theta_max 28.29
_diffrn_reflns_theta_min 1.93
_exptl_absorpt_coefficient_mu 1.660
_exptl_absorpt_correction_T_max 0.9519
_exptl_absorpt_correction_T_min 0.7666
_exptl_absorpt_correction_type multi-scan
_exptl_absorpt_process_details
;
 SADABS v.2.10 (Bruker,2003) was used for absorption correction. 
 R(int) for selected reflections was 0.045 before and 0.018 after 
 correction. The Ratio of minimum to maximum transmission is 0.805355. 
 The \l/2 correction factor is 0.0015 
;
_exptl_crystal_colour red
_exptl_crystal_density_diffrn 1.678
_exptl_crystal_density_method 'not measured'
_exptl_crystal_description plate
_exptl_crystal_F_000 1082
_exptl_crystal_size_max 0.30
_exptl_crystal_size_mid 0.20
_exptl_crystal_size_min 0.03
_refine_diff_density_max 0.778
_refine_diff_density_min -0.560
_refine_diff_density_rms 0.084
_refine_ls_extinction_method none
_refine_ls_goodness_of_fit_ref 1.022
_refine_ls_hydrogen_treatment mixed
_refine_ls_matrix_type full
_refine_ls_number_parameters 614
_refine_ls_number_reflns 10496
_refine_ls_number_restraints 0
_refine_ls_restrained_S_all 1.022
_refine_ls_R_factor_all 0.0478
_refine_ls_R_factor_gt 0.0361
_refine_ls_shift/su_max 0.002
_refine_ls_shift/su_mean 0.000
_refine_ls_structure_factor_coef Fsqd
_refine_ls_weighting_details 'calc w=1/[\s^2^(Fo^2^)+(0.0486P)^2^+0.6830P] where P=(Fo^2^+2Fc^2^)/3'
_refine_ls_weighting_scheme calc
_refine_ls_wR_factor_gt 0.0850
_refine_ls_wR_factor_ref 0.0910
_reflns_number_gt 8481
_reflns_number_total 10496
_reflns_threshold_expression I>2\s(I)
_cod_data_source_file om900615m_si_002.cif
_cod_data_source_block mjm160
_cod_original_formula_sum 'C93 H50 O28 Cl2 Co8'
_cod_database_code 4070108

loop_
_symmetry_equiv_pos_as_xyz
'x, y, z'
'-x, -y, -z'

loop_
_atom_site_label
_atom_site_type_symbol
_atom_site_fract_x
_atom_site_fract_y
_atom_site_fract_z
_atom_site_U_iso_or_equiv
_atom_site_adp_type
_atom_site_occupancy
_atom_site_symmetry_multiplicity
_atom_site_calc_flag
_atom_site_refinement_flags
_atom_site_disorder_assembly
_atom_site_disorder_group
Co1 Co 0.95165(3) 0.52499(3) 0.153408(13) 0.01710(7) Uani 1 1 d . . .
Co2 Co 0.91399(3) 0.74236(3) 0.079114(14) 0.01880(7) Uani 1 1 d . . .
C1 C 0.5301(2) 1.0107(2) 0.18693(12) 0.0277(5) Uani 1 1 d . . .
H1 H 0.5475 1.0558 0.2183 0.033 Uiso 1 1 calc R . .
C2 C 0.4454(3) 1.0739(2) 0.13176(12) 0.0330(5) Uani 1 1 d . . .
H2 H 0.4028 1.1609 0.1259 0.040 Uiso 1 1 calc R . .
C3 C 0.4230(2) 1.0096(2) 0.08520(12) 0.0307(5) Uani 1 1 d . . .
H3 H 0.3648 1.0525 0.0470 0.037 Uiso 1 1 calc R . .
C4 C 0.4852(2) 0.8825(2) 0.09384(11) 0.0242(4) Uani 1 1 d . . .
H4 H 0.4703 0.8398 0.0609 0.029 Uiso 1 1 calc R . .
C4A C 0.5692(2) 0.81593(19) 0.14997(10) 0.0184(4) Uani 1 1 d . . .
C5 C 0.6428(2) 0.67765(19) 0.15516(10) 0.0172(4) Uani 1 1 d . . .
O1 O 0.60328(16) 0.63776(15) 0.09919(7) 0.0242(3) Uani 1 1 d . . .
H1O1 H 0.6499 0.6639 0.0655 0.036 Uiso 1 1 calc R . .
C5A C 0.60706(19) 0.58578(19) 0.21946(10) 0.0182(4) Uani 1 1 d . . .
C6 C 0.5554(2) 0.4814(2) 0.21453(11) 0.0234(4) Uani 1 1 d . . .
H6 H 0.5386 0.4710 0.1712 0.028 Uiso 1 1 calc R . .
C7 C 0.5278(2) 0.3918(2) 0.27128(13) 0.0312(5) Uani 1 1 d . . .
H7 H 0.4923 0.3215 0.2665 0.037 Uiso 1 1 calc R . .
C8 C 0.5521(2) 0.4053(2) 0.33470(12) 0.0321(5) Uani 1 1 d . . .
H8 H 0.5324 0.3451 0.3738 0.039 Uiso 1 1 calc R . .
O8 O -0.01717(15) 0.91247(15) 0.39706(8) 0.0251(3) Uani 1 1 d . . .
H1O8 H 0.0068 0.9766 0.4035 0.038 Uiso 1 1 calc R . .
C9 C 0.6050(2) 0.5068(2) 0.34063(11) 0.0272(5) Uani 1 1 d . . .
H9 H 0.6237 0.5143 0.3844 0.033 Uiso 1 1 calc R . .
C9A C 0.6323(2) 0.5996(2) 0.28438(10) 0.0199(4) Uani 1 1 d . . .
C10 C 0.6866(2) 0.7034(2) 0.29768(10) 0.0205(4) Uani 1 1 d . . .
H10 H 0.7401 0.6833 0.3379 0.025 Uiso 1 1 calc R . .
C11 C 0.6711(2) 0.8229(2) 0.26079(10) 0.0211(4) Uani 1 1 d . . .
H11 H 0.7170 0.8765 0.2772 0.025 Uiso 1 1 calc R . .
C11A C 0.5914(2) 0.8809(2) 0.19792(10) 0.0206(4) Uani 1 1 d . . .
C12 C 0.7973(2) 0.66861(18) 0.15118(10) 0.0166(4) Uani 1 1 d . . .
C13 C 0.9080(2) 0.68775(19) 0.17798(10) 0.0173(4) Uani 1 1 d . . .
H13 H 0.939(3) 0.716(2) 0.2116(13) 0.025(6) Uiso 1 1 d . . .
C14 C 0.9217(2) 0.4180(2) 0.23200(11) 0.0212(4) Uani 1 1 d . . .
O14 O 0.90407(17) 0.35016(15) 0.28160(8) 0.0279(3) Uani 1 1 d . . .
C15 C 0.8952(2) 0.4489(2) 0.09388(11) 0.0235(4) Uani 1 1 d . . .
O15 O 0.85847(18) 0.40507(16) 0.05549(9) 0.0352(4) Uani 1 1 d . . .
C16 C 1.1393(2) 0.4822(2) 0.15515(11) 0.0231(4) Uani 1 1 d . . .
O16 O 1.25681(16) 0.45599(17) 0.15699(9) 0.0345(4) Uani 1 1 d . . .
C17 C 0.8547(2) 0.7126(2) 0.00327(11) 0.0235(4) Uani 1 1 d . . .
O17 O 0.81602(17) 0.69312(17) -0.04379(8) 0.0334(4) Uani 1 1 d . . .
C18 C 0.8340(2) 0.9083(2) 0.06423(11) 0.0264(5) Uani 1 1 d . . .
O18 O 0.78113(19) 1.01254(16) 0.05359(9) 0.0379(4) Uani 1 1 d . . .
C19 C 1.0954(2) 0.7501(2) 0.06644(11) 0.0256(5) Uani 1 1 d . . .
O19 O 1.20989(17) 0.75119(18) 0.06118(9) 0.0357(4) Uani 1 1 d . . .
Co3 Co 0.30381(3) 1.01143(3) 0.372377(14) 0.01865(7) Uani 1 1 d . . .
Co4 Co 0.34068(3) 0.79316(3) 0.446064(14) 0.01769(7) Uani 1 1 d . . .
C20 C 0.1343(3) 0.5188(2) 0.33601(13) 0.0355(6) Uani 1 1 d . . .
H20 H 0.1912 0.4644 0.3124 0.043 Uiso 1 1 calc R . .
C21 C 0.0472(3) 0.4693(2) 0.38425(14) 0.0430(7) Uani 1 1 d . . .
H21 H 0.0438 0.3819 0.3934 0.052 Uiso 1 1 calc R . .
C22 C -0.0353(3) 0.5470(3) 0.41937(13) 0.0390(7) Uani 1 1 d . . .
H22 H -0.0982 0.5140 0.4516 0.047 Uiso 1 1 calc R . .
C23 C -0.0265(2) 0.6730(2) 0.40765(11) 0.0290(5) Uani 1 1 d . . .
H23 H -0.0813 0.7251 0.4332 0.035 Uiso 1 1 calc R . .
C24 C 0.0619(2) 0.7250(2) 0.35876(10) 0.0206(4) Uani 1 1 d . . .
C25 C 0.0730(2) 0.86279(19) 0.35044(10) 0.0179(4) Uani 1 1 d . . .
C26 C 0.0288(2) 0.94256(19) 0.27905(10) 0.0195(4) Uani 1 1 d . . .
C27 C -0.0845(2) 1.0450(2) 0.27030(12) 0.0261(5) Uani 1 1 d . . .
H27 H -0.1366 1.0607 0.3083 0.031 Uiso 1 1 calc R . .
C28 C -0.1216(3) 1.1237(2) 0.20682(14) 0.0344(6) Uani 1 1 d . . .
H28 H -0.1998 1.1918 0.2015 0.041 Uiso 1 1 calc R . .
C29 C -0.0452(3) 1.1035(2) 0.15133(13) 0.0369(6) Uani 1 1 d . . .
H29 H -0.0687 1.1592 0.1081 0.044 Uiso 1 1 calc R . .
C30 C 0.0649(3) 1.0022(2) 0.15914(11) 0.0308(5) Uani 1 1 d . . .
H30 H 0.1172 0.9888 0.1208 0.037 Uiso 1 1 calc R . .
C31 C 0.1021(2) 0.9181(2) 0.22211(11) 0.0219(4) Uani 1 1 d . . .
C32 C 0.2132(2) 0.8072(2) 0.22317(11) 0.0241(4) Uani 1 1 d . . .
H32 H 0.2820 0.8190 0.1899 0.029 Uiso 1 1 calc R . .
C33 C 0.2298(2) 0.6923(2) 0.26483(11) 0.0247(5) Uani 1 1 d . . .
H33 H 0.3085 0.6318 0.2575 0.030 Uiso 1 1 calc R . .
C34 C 0.1417(2) 0.6477(2) 0.32057(11) 0.0236(4) Uani 1 1 d . . .
C35 C 0.2193(2) 0.86963(18) 0.36601(10) 0.0165(4) Uani 1 1 d . . .
C36 C 0.3504(2) 0.84864(19) 0.34773(10) 0.0179(4) Uani 1 1 d . . .
H36 H 0.411(3) 0.821(2) 0.3162(12) 0.024(6) Uiso 1 1 d . . .
C37 C 0.2458(2) 1.1217(2) 0.29294(12) 0.0254(5) Uani 1 1 d . . .
O37 O 0.21098(18) 1.19187(16) 0.24319(9) 0.0354(4) Uani 1 1 d . . .
C38 C 0.4748(2) 1.0445(2) 0.37801(13) 0.0293(5) Uani 1 1 d . . .
O38 O 0.58249(19) 1.06295(19) 0.38058(11) 0.0476(5) Uani 1 1 d . . .
C39 C 0.1963(2) 1.0911(2) 0.42873(12) 0.0270(5) Uani 1 1 d . . .
O39 O 0.1285(2) 1.14019(18) 0.46413(9) 0.0433(5) Uani 1 1 d . . .
C40 C 0.3407(2) 0.6278(2) 0.45747(11) 0.0226(4) Uani 1 1 d . . .
O40 O 0.34189(17) 0.52277(15) 0.46598(8) 0.0317(4) Uani 1 1 d . . .
C41 C 0.2356(2) 0.8213(2) 0.51777(11) 0.0262(5) Uani 1 1 d . . .
O41 O 0.1705(2) 0.83665(19) 0.56253(9) 0.0437(5) Uani 1 1 d . . .
C42 C 0.5189(2) 0.7788(2) 0.47121(12) 0.0295(5) Uani 1 1 d . . .
O42 O 0.63078(18) 0.77214(19) 0.48446(11) 0.0482(5) Uani 1 1 d . . .
C43 C 0.4456(6) 0.5017(7) 0.0225(3) 0.0443(15) Uani 0.50 1 d P A -1
H43A H 0.3556 0.4917 0.0075 0.053 Uiso 0.50 1 calc PR A -1
H43B H 0.4281 0.5421 0.0607 0.053 Uiso 0.50 1 calc PR A -1
Cl1 Cl 0.5153(4) 0.5983(4) -0.04195(9) 0.0916(11) Uani 0.50 1 d P A -1
Cl2 Cl 0.55460(17) 0.3502(2) 0.05023(13) 0.0597(7) Uani 0.50 1 d P A -1

loop_
_atom_site_aniso_label
_atom_site_aniso_U_11
_atom_site_aniso_U_22
_atom_site_aniso_U_33
_atom_site_aniso_U_23
_atom_site_aniso_U_13
_atom_site_aniso_U_12
Co1 0.01462(13) 0.01977(14) 0.01797(14) -0.00673(11) 0.00098(10) -0.00356(10)
Co2 0.01954(14) 0.02242(15) 0.01626(14) -0.00482(11) 0.00220(10) -0.00870(11)
C1 0.0308(12) 0.0236(11) 0.0282(12) -0.0086(9) 0.0031(9) -0.0022(9)
C2 0.0357(13) 0.0235(12) 0.0320(13) -0.0019(10) 0.0016(10) 0.0045(10)
C3 0.0274(12) 0.0322(12) 0.0242(11) 0.0021(10) -0.0034(9) 0.0016(10)
C4 0.0216(10) 0.0285(11) 0.0202(10) -0.0022(9) -0.0034(8) -0.0038(9)
C4A 0.0165(9) 0.0207(10) 0.0173(9) -0.0028(8) 0.0010(7) -0.0046(8)
C5 0.0162(9) 0.0203(10) 0.0154(9) -0.0049(8) -0.0027(7) -0.0030(8)
O1 0.0281(8) 0.0288(8) 0.0187(7) -0.0074(6) -0.0055(6) -0.0094(6)
C5A 0.0117(9) 0.0205(10) 0.0191(10) -0.0019(8) -0.0003(7) 0.0001(7)
C6 0.0205(10) 0.0246(11) 0.0249(11) -0.0047(9) -0.0001(8) -0.0060(8)
C7 0.0254(12) 0.0283(12) 0.0370(13) -0.0001(10) 0.0024(10) -0.0095(10)
C8 0.0285(12) 0.0290(12) 0.0300(12) 0.0073(10) 0.0055(10) -0.0050(10)
O8 0.0197(7) 0.0340(9) 0.0248(8) -0.0143(7) 0.0050(6) -0.0051(6)
C9 0.0254(11) 0.0301(12) 0.0189(10) 0.0020(9) 0.0006(9) 0.0001(9)
C9A 0.0146(9) 0.0220(10) 0.0196(10) -0.0017(8) -0.0012(7) 0.0002(8)
C10 0.0158(9) 0.0291(11) 0.0153(9) -0.0061(8) -0.0019(7) -0.0006(8)
C11 0.0164(10) 0.0274(11) 0.0217(10) -0.0114(9) -0.0003(8) -0.0031(8)
C11A 0.0172(10) 0.0249(11) 0.0192(10) -0.0053(8) 0.0027(8) -0.0039(8)
C12 0.0173(9) 0.0173(9) 0.0145(9) -0.0033(7) 0.0015(7) -0.0033(7)
C13 0.0191(10) 0.0176(9) 0.0151(9) -0.0037(8) 0.0016(7) -0.0046(8)
C14 0.0183(10) 0.0207(10) 0.0261(11) -0.0097(9) -0.0006(8) -0.0028(8)
O14 0.0338(9) 0.0251(8) 0.0244(8) -0.0049(7) 0.0017(7) -0.0068(7)
C15 0.0189(10) 0.0218(10) 0.0294(11) -0.0083(9) -0.0002(8) -0.0006(8)
O15 0.0346(9) 0.0324(9) 0.0418(10) -0.0200(8) -0.0125(8) 0.0012(7)
C16 0.0216(11) 0.0258(11) 0.0230(11) -0.0085(9) 0.0005(8) -0.0043(8)
O16 0.0176(8) 0.0453(10) 0.0401(10) -0.0118(8) -0.0002(7) -0.0041(7)
C17 0.0213(10) 0.0272(11) 0.0211(11) -0.0065(9) 0.0027(8) -0.0026(9)
O17 0.0309(9) 0.0425(10) 0.0276(9) -0.0164(8) -0.0068(7) 0.0013(7)
C18 0.0314(12) 0.0271(12) 0.0219(11) -0.0028(9) -0.0032(9) -0.0123(10)
O18 0.0469(11) 0.0251(9) 0.0404(10) -0.0012(8) -0.0116(8) -0.0105(8)
C19 0.0274(12) 0.0309(12) 0.0210(11) -0.0049(9) 0.0042(9) -0.0144(9)
O19 0.0261(9) 0.0482(11) 0.0351(10) -0.0067(8) 0.0061(7) -0.0184(8)
Co3 0.01806(14) 0.01910(14) 0.02014(14) -0.00712(11) 0.00015(11) -0.00414(11)
Co4 0.01528(13) 0.02091(14) 0.01754(14) -0.00602(11) -0.00124(10) -0.00345(10)
C20 0.0485(15) 0.0240(12) 0.0346(13) -0.0067(10) -0.0215(11) -0.0055(11)
C21 0.0635(19) 0.0281(13) 0.0359(14) 0.0118(11) -0.0289(13) -0.0246(13)
C22 0.0436(15) 0.0459(15) 0.0272(12) 0.0103(11) -0.0172(11) -0.0286(13)
C23 0.0259(11) 0.0403(13) 0.0201(11) 0.0015(10) -0.0078(9) -0.0148(10)
C24 0.0198(10) 0.0233(10) 0.0179(10) -0.0008(8) -0.0074(8) -0.0066(8)
C25 0.0148(9) 0.0226(10) 0.0172(9) -0.0073(8) 0.0014(7) -0.0038(8)
C26 0.0179(10) 0.0197(10) 0.0219(10) -0.0047(8) -0.0048(8) -0.0060(8)
C27 0.0217(11) 0.0223(11) 0.0356(13) -0.0097(9) -0.0059(9) -0.0032(8)
C28 0.0357(13) 0.0185(11) 0.0482(15) -0.0062(10) -0.0211(12) -0.0024(10)
C29 0.0569(17) 0.0237(12) 0.0298(13) 0.0014(10) -0.0199(12) -0.0142(11)
C30 0.0467(15) 0.0293(12) 0.0192(11) -0.0018(9) -0.0054(10) -0.0179(11)
C31 0.0250(11) 0.0221(10) 0.0212(10) -0.0051(8) -0.0029(8) -0.0101(8)
C32 0.0220(10) 0.0355(12) 0.0196(10) -0.0141(9) 0.0031(8) -0.0080(9)
C33 0.0229(11) 0.0277(11) 0.0273(11) -0.0168(9) -0.0041(9) -0.0003(9)
C34 0.0255(11) 0.0218(10) 0.0236(11) -0.0060(9) -0.0106(8) -0.0027(9)
C35 0.0187(9) 0.0155(9) 0.0164(9) -0.0052(7) -0.0015(7) -0.0039(7)
C36 0.0185(9) 0.0180(9) 0.0177(10) -0.0053(8) 0.0008(8) -0.0042(8)
C37 0.0246(11) 0.0231(11) 0.0308(12) -0.0098(10) 0.0033(9) -0.0067(9)
O37 0.0394(10) 0.0291(9) 0.0320(9) 0.0014(8) -0.0025(8) -0.0048(8)
C38 0.0297(12) 0.0235(11) 0.0354(13) -0.0059(10) -0.0032(10) -0.0084(9)
O38 0.0318(10) 0.0427(11) 0.0722(15) -0.0098(10) -0.0070(9) -0.0203(9)
C39 0.0297(12) 0.0255(11) 0.0257(11) -0.0092(9) -0.0013(9) -0.0016(9)
O39 0.0539(12) 0.0392(10) 0.0341(10) -0.0167(9) 0.0075(9) 0.0040(9)
C40 0.0201(10) 0.0267(11) 0.0194(10) -0.0033(9) -0.0028(8) -0.0038(8)
O40 0.0365(10) 0.0238(9) 0.0331(9) -0.0034(7) -0.0070(7) -0.0055(7)
C41 0.0268(11) 0.0278(12) 0.0250(11) -0.0087(9) 0.0010(9) -0.0050(9)
O41 0.0506(12) 0.0486(11) 0.0350(10) -0.0178(9) 0.0170(9) -0.0109(9)
C42 0.0258(12) 0.0277(12) 0.0335(13) -0.0024(10) -0.0062(10) -0.0070(9)
O42 0.0262(10) 0.0464(11) 0.0667(14) 0.0022(10) -0.0193(9) -0.0122(8)
C43 0.035(3) 0.074(4) 0.041(3) -0.024(3) 0.018(3) -0.040(3)
Cl1 0.128(2) 0.167(3) 0.0260(9) -0.0299(14) 0.0250(13) -0.129(3)
Cl2 0.0260(8) 0.0679(11) 0.0993(17) -0.0530(11) -0.0072(8) -0.0001(8)

loop_
_atom_type_symbol
_atom_type_description
_atom_type_scat_dispersion_real
_atom_type_scat_dispersion_imag
_atom_type_scat_source
C C 0.0033 0.0016 'International Tables Vol C Tables 4.2.6.8 and 6.1.1.4'
H H 0.0000 0.0000 'International Tables Vol C Tables 4.2.6.8 and 6.1.1.4'
O O 0.0106 0.0060 'International Tables Vol C Tables 4.2.6.8 and 6.1.1.4'
Co Co 0.3494 0.9721 'International Tables Vol C Tables 4.2.6.8 and 6.1.1.4'
Cl Cl 0.1484 0.1585 'International Tables Vol C Tables 4.2.6.8 and 6.1.1.4'

loop_
_geom_angle_atom_site_label_1
_geom_angle_atom_site_label_2
_geom_angle_atom_site_label_3
_geom_angle
C14 Co1 C15 100.52(10)
C14 Co1 C16 97.94(10)
C15 Co1 C16 105.93(9)
C14 Co1 C12 101.01(9)
C15 Co1 C12 102.49(9)
C16 Co1 C12 142.08(9)
C14 Co1 C13 100.98(9)
C15 Co1 C13 139.42(9)
C16 Co1 C13 104.66(9)
C12 Co1 C13 39.52(8)
C14 Co1 Co2 149.75(7)
C15 Co1 Co2 97.26(7)
C16 Co1 Co2 100.47(7)
C12 Co1 Co2 50.95(6)
C13 Co1 Co2 51.09(6)
C18 Co2 C17 98.57(10)
C18 Co2 C19 101.21(10)
C17 Co2 C19 106.33(10)
C18 Co2 C12 100.57(9)
C17 Co2 C12 105.21(9)
C19 Co2 C12 138.12(9)
C18 Co2 C13 101.22(9)
C17 Co2 C13 142.05(9)
C19 Co2 C13 101.15(9)
C12 Co2 C13 39.36(8)
C18 Co2 Co1 149.33(7)
C17 Co2 Co1 99.66(7)
C19 Co2 Co1 97.05(7)
C12 Co2 Co1 50.72(6)
C13 Co2 Co1 50.75(6)
C2 C1 C11A 121.6(2)
C2 C1 H1 119.2
C11A C1 H1 119.2
C3 C2 C1 119.3(2)
C3 C2 H2 120.3
C1 C2 H2 120.3
C2 C3 C4 120.3(2)
C2 C3 H3 119.9
C4 C3 H3 119.9
C3 C4 C4A 121.4(2)
C3 C4 H4 119.3
C4A C4 H4 119.3
C4 C4A C11A 118.56(19)
C4 C4A C5 119.45(18)
C11A C4A C5 121.85(18)
O1 C5 C12 106.84(16)
O1 C5 C5A 107.57(16)
C12 C5 C5A 110.27(15)
O1 C5 C4A 109.55(16)
C12 C5 C4A 109.62(16)
C5A C5 C4A 112.80(16)
C5 O1 H1O1 109.5
C6 C5A C9A 118.48(19)
C6 C5A C5 119.49(18)
C9A C5A C5 121.93(18)
C7 C6 C5A 121.8(2)
C7 C6 H6 119.1
C5A C6 H6 119.1
C8 C7 C6 119.8(2)
C8 C7 H7 120.1
C6 C7 H7 120.1
C9 C8 C7 119.3(2)
C9 C8 H8 120.4
C7 C8 H8 120.4
C25 O8 H1O8 109.5
C8 C9 C9A 122.3(2)
C8 C9 H9 118.9
C9A C9 H9 118.9
C9 C9A C5A 118.3(2)
C9 C9A C10 116.79(19)
C5A C9A C10 124.87(19)
C11 C10 C9A 128.62(19)
C11 C10 H10 115.7
C9A C10 H10 115.7
C10 C11 C11A 127.44(19)
C10 C11 H11 116.3
C11A C11 H11 116.3
C4A C11A C1 118.82(19)
C4A C11A C11 124.96(19)
C1 C11A C11 116.18(19)
C13 C12 C5 146.34(19)
C13 C12 Co1 70.31(12)
C5 C12 Co1 131.86(14)
C13 C12 Co2 70.53(12)
C5 C12 Co2 131.73(14)
Co1 C12 Co2 78.33(7)
C12 C13 Co1 70.17(12)
C12 C13 Co2 70.11(12)
Co1 C13 Co2 78.16(7)
C12 C13 H13 144.4(16)
Co1 C13 H13 133.0(15)
Co2 C13 H13 133.1(15)
O14 C14 Co1 179.4(2)
O15 C15 Co1 177.8(2)
O16 C16 Co1 179.1(2)
O17 C17 Co2 179.0(2)
O18 C18 Co2 178.2(2)
O19 C19 Co2 177.0(2)
C37 Co3 C39 99.40(10)
C37 Co3 C38 99.41(10)
C39 Co3 C38 105.92(11)
C37 Co3 C36 102.35(9)
C39 Co3 C36 141.72(10)
C38 Co3 C36 101.13(10)
C37 Co3 C35 99.85(9)
C39 Co3 C35 105.98(10)
C38 Co3 C35 139.15(9)
C36 Co3 C35 39.41(8)
C37 Co3 Co4 149.61(7)
C39 Co3 Co4 97.62(8)
C38 Co3 Co4 99.87(7)
C36 Co3 Co4 50.79(6)
C35 Co3 Co4 51.03(6)
C40 Co4 C42 98.87(10)
C40 Co4 C41 98.78(10)
C42 Co4 C41 105.96(11)
C40 Co4 C36 101.07(9)
C42 Co4 C36 101.61(10)
C41 Co4 C36 142.84(9)
C40 Co4 C35 101.16(9)
C42 Co4 C35 138.93(10)
C41 Co4 C35 105.90(9)
C36 Co4 C35 39.40(8)
C40 Co4 Co3 149.74(7)
C42 Co4 Co3 98.00(7)
C41 Co4 Co3 100.48(7)
C36 Co4 Co3 50.77(6)
C35 Co4 Co3 51.00(6)
C21 C20 C34 122.0(3)
C21 C20 H20 119.0
C34 C20 H20 119.0
C20 C21 C22 119.6(2)
C20 C21 H21 120.2
C22 C21 H21 120.2
C21 C22 C23 120.0(2)
C21 C22 H22 120.0
C23 C22 H22 120.0
C22 C23 C24 121.1(2)
C22 C23 H23 119.5
C24 C23 H23 119.5
C23 C24 C34 119.2(2)
C23 C24 C25 118.8(2)
C34 C24 C25 121.92(19)
O8 C25 C35 108.57(16)
O8 C25 C24 107.91(17)
C35 C25 C24 110.33(16)
O8 C25 C26 108.60(16)
C35 C25 C26 110.42(16)
C24 C25 C26 110.92(16)
C27 C26 C31 118.9(2)
C27 C26 C25 119.44(19)
C31 C26 C25 121.62(18)
C28 C27 C26 120.8(2)
C28 C27 H27 119.6
C26 C27 H27 119.6
C29 C28 C27 120.3(2)
C29 C28 H28 119.9
C27 C28 H28 119.9
C30 C29 C28 119.4(2)
C30 C29 H29 120.3
C28 C29 H29 120.3
C29 C30 C31 121.8(2)
C29 C30 H30 119.1
C31 C30 H30 119.1
C30 C31 C26 118.7(2)
C30 C31 C32 116.8(2)
C26 C31 C32 124.52(19)
C33 C32 C31 128.2(2)
C33 C32 H32 115.9
C31 C32 H32 115.9
C32 C33 C34 127.9(2)
C32 C33 H33 116.1
C34 C33 H33 116.1
C20 C34 C24 117.9(2)
C20 C34 C33 117.4(2)
C24 C34 C33 124.6(2)
C36 C35 C25 145.67(19)
C36 C35 Co3 69.90(12)
C25 C35 Co3 132.48(14)
C36 C35 Co4 69.89(12)
C25 C35 Co4 132.74(14)
Co3 C35 Co4 77.97(7)
C35 C36 Co3 70.69(12)
C35 C36 Co4 70.71(13)
Co3 C36 Co4 78.44(8)
C35 C36 H36 144.7(15)
Co3 C36 H36 131.7(15)
Co4 C36 H36 133.2(15)
O37 C37 Co3 178.9(2)
O38 C38 Co3 178.3(2)
O39 C39 Co3 179.5(2)
O40 C40 Co4 178.6(2)
O41 C41 Co4 178.8(2)
O42 C42 Co4 177.4(2)
Cl1 C43 Cl2 112.3(4)
Cl1 C43 H43A 109.1
Cl2 C43 H43A 109.1
Cl1 C43 H43B 109.1
Cl2 C43 H43B 109.1
H43A C43 H43B 107.9

loop_
_geom_bond_atom_site_label_1
_geom_bond_atom_site_label_2
_geom_bond_distance
Co1 C14 1.803(2)
Co1 C15 1.814(2)
Co1 C16 1.816(2)
Co1 C12 1.9558(19)
Co1 C13 1.958(2)
Co1 Co2 2.4743(4)
Co2 C18 1.802(2)
Co2 C17 1.812(2)
Co2 C19 1.821(2)
Co2 C12 1.962(2)
Co2 C13 1.967(2)
C1 C2 1.379(3)
C1 C11A 1.407(3)
C1 H1 0.9500
C2 C3 1.378(4)
C2 H2 0.9500
C3 C4 1.387(3)
C3 H3 0.9500
C4 C4A 1.396(3)
C4 H4 0.9500
C4A C11A 1.407(3)
C4A C5 1.536(3)
C5 O1 1.425(2)
C5 C12 1.511(3)
C5 C5A 1.532(3)
O1 H1O1 0.8400
C5A C6 1.391(3)
C5A C9A 1.415(3)
C6 C7 1.389(3)
C6 H6 0.9500
C7 C8 1.382(4)
C7 H7 0.9500
C8 C9 1.374(3)
C8 H8 0.9500
O8 C25 1.416(2)
O8 H1O8 0.8400
C9 C9A 1.402(3)
C9 H9 0.9500
C9A C10 1.459(3)
C10 C11 1.335(3)
C10 H10 0.9500
C11 C11A 1.465(3)
C11 H11 0.9500
C12 C13 1.323(3)
C13 H13 0.91(3)
C14 O14 1.136(3)
C15 O15 1.131(3)
C16 O16 1.137(3)
C17 O17 1.138(3)
C18 O18 1.137(3)
C19 O19 1.136(3)
Co3 C37 1.805(2)
Co3 C39 1.809(2)
Co3 C38 1.820(2)
Co3 C36 1.959(2)
Co3 C35 1.9689(19)
Co3 Co4 2.4779(4)
Co4 C40 1.796(2)
Co4 C42 1.820(2)
Co4 C41 1.821(2)
Co4 C36 1.960(2)
Co4 C35 1.9698(19)
C20 C21 1.373(4)
C20 C34 1.406(3)
C20 H20 0.9500
C21 C22 1.379(4)
C21 H21 0.9500
C22 C23 1.382(3)
C22 H22 0.9500
C23 C24 1.400(3)
C23 H23 0.9500
C24 C34 1.407(3)
C24 C25 1.527(3)
C25 C35 1.516(3)
C25 C26 1.534(3)
C26 C27 1.400(3)
C26 C31 1.405(3)
C27 C28 1.387(3)
C27 H27 0.9500
C28 C29 1.380(4)
C28 H28 0.9500
C29 C30 1.374(4)
C29 H29 0.9500
C30 C31 1.401(3)
C30 H30 0.9500
C31 C32 1.464(3)
C32 C33 1.329(3)
C32 H32 0.9500
C33 C34 1.460(3)
C33 H33 0.9500
C35 C36 1.325(3)
C36 H36 0.93(3)
C37 O37 1.132(3)
C38 O38 1.133(3)
C39 O39 1.132(3)
C40 O40 1.135(3)
C41 O41 1.128(3)
C42 O42 1.133(3)
C43 Cl1 1.705(7)
C43 Cl2 1.769(8)
C43 H43A 0.9900
C43 H43B 0.9900

loop_
_geom_torsion_atom_site_label_1
_geom_torsion_atom_site_label_2
_geom_torsion_atom_site_label_3
_geom_torsion_atom_site_label_4
_geom_torsion
C14 Co1 Co2 C18 -1.6(2)
C15 Co1 Co2 C18 124.10(16)
C16 Co1 Co2 C18 -128.16(16)
C12 Co1 Co2 C18 23.87(16)
C13 Co1 Co2 C18 -27.69(16)
C14 Co1 Co2 C17 -127.30(15)
C15 Co1 Co2 C17 -1.59(10)
C16 Co1 Co2 C17 106.16(10)
C12 Co1 Co2 C17 -101.81(10)
C13 Co1 Co2 C17 -153.37(10)
C14 Co1 Co2 C19 124.73(15)
C15 Co1 Co2 C19 -109.56(10)
C16 Co1 Co2 C19 -1.81(10)
C12 Co1 Co2 C19 150.22(10)
C13 Co1 Co2 C19 98.66(10)
C14 Co1 Co2 C12 -25.49(15)
C15 Co1 Co2 C12 100.22(10)
C16 Co1 Co2 C12 -152.03(10)
C13 Co1 Co2 C12 -51.56(10)
C14 Co1 Co2 C13 26.07(15)
C15 Co1 Co2 C13 151.78(10)
C16 Co1 Co2 C13 -100.47(10)
C12 Co1 Co2 C13 51.56(10)
C11A C1 C2 C3 -1.8(4)
C1 C2 C3 C4 0.0(4)
C2 C3 C4 C4A 1.2(4)
C3 C4 C4A C11A -0.7(3)
C3 C4 C4A C5 -176.3(2)
C4 C4A C5 O1 -3.2(3)
C11A C4A C5 O1 -178.64(18)
C4 C4A C5 C12 113.8(2)
C11A C4A C5 C12 -61.7(2)
C4 C4A C5 C5A -122.9(2)
C11A C4A C5 C5A 61.6(2)
O1 C5 C5A C6 4.2(2)
C12 C5 C5A C6 -111.9(2)
C4A C5 C5A C6 125.2(2)
O1 C5 C5A C9A -179.45(17)
C12 C5 C5A C9A 64.4(2)
C4A C5 C5A C9A -58.5(2)
C9A C5A C6 C7 0.3(3)
C5 C5A C6 C7 176.77(19)
C5A C6 C7 C8 -0.2(3)
C6 C7 C8 C9 -0.8(3)
C7 C8 C9 C9A 1.6(3)
C8 C9 C9A C5A -1.4(3)
C8 C9 C9A C10 179.1(2)
C6 C5A C9A C9 0.5(3)
C5 C5A C9A C9 -175.89(18)
C6 C5A C9A C10 179.82(19)
C5 C5A C9A C10 3.5(3)
C9 C9A C10 C11 -150.7(2)
C5A C9A C10 C11 29.9(3)
C9A C10 C11 C11A 1.9(4)
C4 C4A C11A C1 -1.1(3)
C5 C4A C11A C1 174.46(19)
C4 C4A C11A C11 176.9(2)
C5 C4A C11A C11 -7.6(3)
C2 C1 C11A C4A 2.3(3)
C2 C1 C11A C11 -175.8(2)
C10 C11 C11A C4A -30.3(3)
C10 C11 C11A C1 147.8(2)
O1 C5 C12 C13 177.4(3)
C5A C5 C12 C13 -66.0(4)
C4A C5 C12 C13 58.8(4)
O1 C5 C12 Co1 -60.6(2)
C5A C5 C12 Co1 56.0(2)
C4A C5 C12 Co1 -179.27(14)
O1 C5 C12 Co2 55.1(2)
C5A C5 C12 Co2 171.76(15)
C4A C5 C12 Co2 -63.5(2)
C14 Co1 C12 C13 93.95(13)
C15 Co1 C12 C13 -162.54(13)
C16 Co1 C12 C13 -24.7(2)
Co2 Co1 C12 C13 -73.29(12)
C14 Co1 C12 C5 -56.09(19)
C15 Co1 C12 C5 47.4(2)
C16 Co1 C12 C5 -174.69(16)
C13 Co1 C12 C5 -150.0(2)
Co2 Co1 C12 C5 136.7(2)
C14 Co1 C12 Co2 167.24(8)
C15 Co1 C12 Co2 -89.25(9)
C16 Co1 C12 Co2 48.64(16)
C13 Co1 C12 Co2 73.29(12)
C18 Co2 C12 C13 -94.85(13)
C17 Co2 C12 C13 163.16(13)
C19 Co2 C12 C13 25.44(19)
Co1 Co2 C12 C13 73.03(12)
C18 Co2 C12 C5 55.34(19)
C17 Co2 C12 C5 -46.7(2)
C19 Co2 C12 C5 175.62(17)
C13 Co2 C12 C5 150.2(2)
Co1 Co2 C12 C5 -136.8(2)
C18 Co2 C12 Co1 -167.88(8)
C17 Co2 C12 Co1 90.12(9)
C19 Co2 C12 Co1 -47.59(15)
C13 Co2 C12 Co1 -73.03(12)
C5 C12 C13 Co1 137.8(3)
Co2 C12 C13 Co1 -84.18(6)
C5 C12 C13 Co2 -138.0(3)
Co1 C12 C13 Co2 84.18(6)
C14 Co1 C13 C12 -94.05(13)
C15 Co1 C13 C12 26.77(19)
C16 Co1 C13 C12 164.64(13)
Co2 Co1 C13 C12 72.91(12)
C14 Co1 C13 Co2 -166.96(8)
C15 Co1 C13 Co2 -46.14(15)
C16 Co1 C13 Co2 91.73(9)
C12 Co1 C13 Co2 -72.91(12)
C18 Co2 C13 C12 93.05(14)
C17 Co2 C13 C12 -27.0(2)
C19 Co2 C13 C12 -163.00(13)
Co1 Co2 C13 C12 -72.97(12)
C18 Co2 C13 Co1 166.02(8)
C17 Co2 C13 Co1 45.93(16)
C19 Co2 C13 Co1 -90.03(9)
C12 Co2 C13 Co1 72.97(12)
C37 Co3 Co4 C40 7.4(2)
C39 Co3 Co4 C40 131.07(16)
C38 Co3 Co4 C40 -121.22(16)
C36 Co3 Co4 C40 -24.84(16)
C35 Co3 Co4 C40 26.65(16)
C37 Co3 Co4 C42 130.77(16)
C39 Co3 Co4 C42 -105.59(11)
C38 Co3 Co4 C42 2.12(11)
C36 Co3 Co4 C42 98.49(11)
C35 Co3 Co4 C42 149.99(11)
C37 Co3 Co4 C41 -121.26(16)
C39 Co3 Co4 C41 2.37(10)
C38 Co3 Co4 C41 110.08(11)
C36 Co3 Co4 C41 -153.54(11)
C35 Co3 Co4 C41 -102.04(10)
C37 Co3 Co4 C36 32.28(16)
C39 Co3 Co4 C36 155.91(11)
C38 Co3 Co4 C36 -96.38(11)
C35 Co3 Co4 C36 51.50(11)
C37 Co3 Co4 C35 -19.22(16)
C39 Co3 Co4 C35 104.42(11)
C38 Co3 Co4 C35 -147.87(11)
C36 Co3 Co4 C35 -51.50(10)
C34 C20 C21 C22 -0.5(4)
C20 C21 C22 C23 -2.3(4)
C21 C22 C23 C24 2.2(3)
C22 C23 C24 C34 0.7(3)
C22 C23 C24 C25 -176.90(19)
C23 C24 C25 O8 -0.9(2)
C34 C24 C25 O8 -178.37(17)
C23 C24 C25 C35 117.6(2)
C34 C24 C25 C35 -59.9(2)
C23 C24 C25 C26 -119.7(2)
C34 C24 C25 C26 62.8(2)
O8 C25 C26 C27 0.1(2)
C35 C25 C26 C27 -118.8(2)
C24 C25 C26 C27 118.6(2)
O8 C25 C26 C31 177.98(18)
C35 C25 C26 C31 59.0(2)
C24 C25 C26 C31 -63.6(2)
C31 C26 C27 C28 -2.0(3)
C25 C26 C27 C28 175.91(19)
C26 C27 C28 C29 -1.3(3)
C27 C28 C29 C30 2.2(4)
C28 C29 C30 C31 0.1(4)
C29 C30 C31 C26 -3.3(3)
C29 C30 C31 C32 174.5(2)
C27 C26 C31 C30 4.2(3)
C25 C26 C31 C30 -173.65(19)
C27 C26 C31 C32 -173.50(19)
C25 C26 C31 C32 8.6(3)
C30 C31 C32 C33 -148.5(2)
C26 C31 C32 C33 29.2(3)
C31 C32 C33 C34 -0.5(4)
C21 C20 C34 C24 3.3(3)
C21 C20 C34 C33 -175.3(2)
C23 C24 C34 C20 -3.3(3)
C25 C24 C34 C20 174.14(18)
C23 C24 C34 C33 175.21(19)
C25 C24 C34 C33 -7.3(3)
C32 C33 C34 C20 149.2(2)
C32 C33 C34 C24 -29.4(3)
O8 C25 C35 C36 -177.5(3)
C24 C25 C35 C36 64.4(4)
C26 C25 C35 C36 -58.5(4)
O8 C25 C35 Co3 -56.5(2)
C24 C25 C35 Co3 -174.60(15)
C26 C25 C35 Co3 62.4(2)
O8 C25 C35 Co4 60.9(2)
C24 C25 C35 Co4 -57.1(2)
C26 C25 C35 Co4 179.91(15)
C37 Co3 C35 C36 97.51(14)
C39 Co3 C35 C36 -159.66(13)
C38 Co3 C35 C36 -19.5(2)
Co4 Co3 C35 C36 -72.76(12)
C37 Co3 C35 C25 -51.5(2)
C39 Co3 C35 C25 51.3(2)
C38 Co3 C35 C25 -168.54(18)
C36 Co3 C35 C25 -149.0(3)
Co4 Co3 C35 C25 138.2(2)
C37 Co3 C35 Co4 170.27(8)
C39 Co3 C35 Co4 -86.89(9)
C38 Co3 C35 Co4 53.23(16)
C36 Co3 C35 Co4 72.76(12)
C40 Co4 C35 C36 -93.90(13)
C42 Co4 C35 C36 23.8(2)
C41 Co4 C35 C36 163.50(13)
Co3 Co4 C35 C36 72.77(12)
C40 Co4 C35 C25 55.3(2)
C42 Co4 C35 C25 173.06(18)
C41 Co4 C35 C25 -47.3(2)
C36 Co4 C35 C25 149.2(3)
Co3 Co4 C35 C25 -138.0(2)
C40 Co4 C35 Co3 -166.68(8)
C42 Co4 C35 Co3 -48.93(16)
C41 Co4 C35 Co3 90.73(9)
C36 Co4 C35 Co3 -72.77(12)
C25 C35 C36 Co3 137.7(3)
Co4 C35 C36 Co3 -84.12(6)
C25 C35 C36 Co4 -138.2(3)
Co3 C35 C36 Co4 84.12(6)
C37 Co3 C36 C35 -90.54(14)
C39 Co3 C36 C35 32.6(2)
C38 Co3 C36 C35 167.12(14)
Co4 Co3 C36 C35 73.40(12)
C37 Co3 C36 Co4 -163.94(8)
C39 Co3 C36 Co4 -40.76(16)
C38 Co3 C36 Co4 93.72(9)
C35 Co3 C36 Co4 -73.40(12)
C40 Co4 C36 C35 94.16(13)
C42 Co4 C36 C35 -164.27(13)
C41 Co4 C36 C35 -26.9(2)
Co3 Co4 C36 C35 -73.38(12)
C40 Co4 C36 Co3 167.54(8)
C42 Co4 C36 Co3 -90.89(9)
C41 Co4 C36 Co3 46.50(17)
C35 Co4 C36 Co3 73.38(12)
